data_7226520
loop_
_publ_author_name
'Song, Jia-Ling'
'Yuan, Yao'
'Tan, Hai-Bo'
'Wu, Jie-Wei'
'Huang, Ri-Ming'
'Li, Heng'
'Xu, Zhi-Fang'
'Na, Ning'
'Qiu, Sheng-Xiang'

_publ_section_title
;
 Euryachins A and B, a new type of diterpenoids from Eurya chinensis with
 potent NO production inhibitory activity
;
_journal_issue 89
_journal_name_full 'RSC Adv.'
_journal_page_first 85958
_journal_paper_doi 10.1039/C6RA11994H
_journal_volume 6
_journal_year 2016
_chemical_absolute_configuration unk
_chemical_formula_moiety '4(C20 H24 O4), 3(C H4 O), H2 O'
_chemical_formula_sum 'C83 H110 O20'
_chemical_formula_weight 1427.71
_chemical_name_systematic
;
 ? 
;
_space_group_crystal_system orthorhombic
_space_group_IT_number 19
_space_group_name_Hall 'P 2ac 2ab'
_space_group_name_H-M_alt 'P 21 21 21'
_symmetry_space_group_name_Hall 'P 2ac 2ab'
_symmetry_space_group_name_H-M 'P 21 21 21'
_atom_sites_solution_hydrogens geom
_atom_sites_solution_primary direct
_atom_sites_solution_secondary difmap
_audit_creation_date 2015-07-24
_audit_creation_method
;
Olex2 1.2
(compiled 2015.01.26 svn.r3150 for OlexSys, GUI svn.r4998)
;
_audit_update_record
;
2016-05-09 deposited with the CCDC.
2016-08-30 downloaded from the CCDC.
;
_cell_angle_alpha 90.00
_cell_angle_beta 90.00
_cell_angle_gamma 90.00
_cell_formula_units_Z 1
_cell_length_a 6.27813(14)
_cell_length_b 10.3446(2)
_cell_length_c 27.8319(6)
_cell_measurement_reflns_used 9029
_cell_measurement_temperature 173.00(10)
_cell_measurement_theta_max 62.7840
_cell_measurement_theta_min 4.5410
_cell_volume 1807.54(7)
_computing_cell_refinement
;
CrysAlisPro, Agilent Technologies,
Version 1.171.37.35 (release 13-08-2014 CrysAlis171 .NET)
(compiled Aug 13 2014,18:06:01)
;
_computing_data_collection
;
CrysAlisPro, Agilent Technologies,
Version 1.171.37.35 (release 13-08-2014 CrysAlis171 .NET)
(compiled Aug 13 2014,18:06:01)
;
_computing_data_reduction
;
CrysAlisPro, Agilent Technologies,
Version 1.171.37.35 (release 13-08-2014 CrysAlis171 .NET)
(compiled Aug 13 2014,18:06:01)
;
_computing_molecular_graphics 'Olex2 (Dolomanov et al., 2009)'
_computing_publication_material 'Olex2 (Dolomanov et al., 2009)'
_computing_structure_refinement 'ShelXL (Sheldrick, 2008)'
_computing_structure_solution 'ShelXS-1997 (Sheldrick, 2008)'
_diffrn_ambient_environment N~2~
_diffrn_ambient_temperature 173.00(10)
_diffrn_detector 'CCD plate'
_diffrn_detector_area_resol_mean 16.0288
_diffrn_detector_type Sapphire3
_diffrn_measured_fraction_theta_full 0.994
_diffrn_measured_fraction_theta_max 0.994
_diffrn_measurement_details
;
  1 omega   35.00  109.00   1.0000    1.0000
omega____ theta____ kappa____ phi______ frames
    -       33.1184  178.0000  150.0000 74

  2 omega   13.00  102.00   1.0000    1.0000
omega____ theta____ kappa____ phi______ frames
    -       33.1184   57.0000 -120.0000 89

  3 omega   13.00  102.00   1.0000    1.0000
omega____ theta____ kappa____ phi______ frames
    -       33.1184   57.0000   90.0000 89

  4 omega   13.00  102.00   1.0000    1.0000
omega____ theta____ kappa____ phi______ frames
    -       33.1184   57.0000 -180.0000 89

  5 omega   19.00  129.00   1.0000    1.0000
omega____ theta____ kappa____ phi______ frames
    -       90.5000  -93.0000  129.9904 110

  6 omega   18.00   69.00   1.0000    1.0000
omega____ theta____ kappa____ phi______ frames
    -       90.5000  -30.0000  150.0000 51

  7 omega   18.00   69.00   1.0000    1.0000
omega____ theta____ kappa____ phi______ frames
    -       90.5000  -30.0000   30.0000 51

  8 omega   67.00  162.00   1.0000    1.0000
omega____ theta____ kappa____ phi______ frames
    -       90.5000   45.0000   60.0000 95

  9 omega   18.00   69.00   1.0000    1.0000
omega____ theta____ kappa____ phi______ frames
    -       90.5000  -30.0000   90.0000 51

 10 omega   19.00   77.00   1.0000    1.0000
omega____ theta____ kappa____ phi______ frames
    -       90.5000  -45.0000   30.0000 58

 11 omega   22.00  112.00   1.0000    1.0000
omega____ theta____ kappa____ phi______ frames
    -       90.5000  -61.0000   90.0000 90

 12 omega   19.00   83.00   1.0000    1.0000
omega____ theta____ kappa____ phi______ frames
    -       90.5000  -95.0000 -180.0000 64

 13 omega   67.00  162.00   1.0000    1.0000
omega____ theta____ kappa____ phi______ frames
    -       90.5000   45.0000    0.0000 95

 14 omega   79.00  163.00   1.0000    1.0000
omega____ theta____ kappa____ phi______ frames
    -       90.5000  111.0000   60.0000 84

 15 omega   17.00  140.00   1.0000    1.0000
omega____ theta____ kappa____ phi______ frames
    -       90.5000  -16.0000 -120.0000 123

 16 omega   78.00  163.00   1.0000    1.0000
omega____ theta____ kappa____ phi______ frames
    -       90.5000  115.0000 -130.0000 85

 17 omega   18.00   69.00   1.0000    1.0000
omega____ theta____ kappa____ phi______ frames
    -       90.5000  -30.0000  -60.0000 51

 18 omega   19.00  126.00   1.0000    1.0000
omega____ theta____ kappa____ phi______ frames
    -       90.5000  -87.0000   62.0073 107

 19 omega -110.00  -53.00   1.0000    1.0000
omega____ theta____ kappa____ phi______ frames
    -      -33.1184  178.0000  150.0000 57

 20 omega   35.00  109.00   1.0000    1.0000
omega____ theta____ kappa____ phi______ frames
    -       33.1184  178.0000  -90.0000 74

 21 omega   32.00  110.00   1.0000    1.0000
omega____ theta____ kappa____ phi______ frames
    -       33.1184 -178.0000   60.0000 78

 22 omega    8.00  106.00   1.0000    1.0000
omega____ theta____ kappa____ phi______ frames
    -       33.1184   38.0000    0.0000 98
;
_diffrn_measurement_device 'four-circle diffractometer'
_diffrn_measurement_device_type 'Xcalibur, Sapphire3, Gemini ultra'
_diffrn_measurement_method '\w scans'
_diffrn_orient_matrix_UB_11 0.0412633000
_diffrn_orient_matrix_UB_12 -0.1465533000
_diffrn_orient_matrix_UB_13 -0.0030732000
_diffrn_orient_matrix_UB_21 -0.0296090000
_diffrn_orient_matrix_UB_22 -0.0114024000
_diffrn_orient_matrix_UB_23 0.0547826000
_diffrn_orient_matrix_UB_31 -0.2400883000
_diffrn_orient_matrix_UB_32 -0.0238457000
_diffrn_orient_matrix_UB_33 -0.0072839000
_diffrn_radiation_monochromator mirror
_diffrn_radiation_probe x-ray
_diffrn_radiation_type CuK\a
_diffrn_radiation_wavelength 1.54184
_diffrn_reflns_av_R_equivalents 0.0305
_diffrn_reflns_av_unetI/netI 0.0177
_diffrn_reflns_limit_h_max 4
_diffrn_reflns_limit_h_min -7
_diffrn_reflns_limit_k_max 11
_diffrn_reflns_limit_k_min -11
_diffrn_reflns_limit_l_max 32
_diffrn_reflns_limit_l_min -32
_diffrn_reflns_number 14188
_diffrn_reflns_theta_full 62.70
_diffrn_reflns_theta_max 62.70
_diffrn_reflns_theta_min 4.56
_diffrn_source 'sealed X-ray tube'
_diffrn_source_current n/a
_diffrn_source_type 'Enhance Ultra (Cu) X-ray Source'
_diffrn_source_voltage n/a
_exptl_absorpt_coefficient_mu 0.753
_exptl_absorpt_correction_T_max 1.00000
_exptl_absorpt_correction_T_min 0.68541
_exptl_absorpt_correction_type multi-scan
_exptl_absorpt_process_details
;
CrysAlisPro, Agilent Technologies,
Version 1.171.37.35 (release 13-08-2014 CrysAlis171 .NET)
(compiled Aug 13 2014,18:06:01)
Empirical absorption correction using spherical harmonics,
 implemented in SCALE3 ABSPACK scaling algorithm.
;
_exptl_crystal_colour 'clear light colourless'
_exptl_crystal_colour_lustre clear
_exptl_crystal_colour_modifier light
_exptl_crystal_colour_primary colourless
_exptl_crystal_density_diffrn 1.312
_exptl_crystal_density_method 'not measured'
_exptl_crystal_description block
_exptl_crystal_F_000 768
_exptl_crystal_size_max 0.28
_exptl_crystal_size_mid 0.26
_exptl_crystal_size_min 0.2
_refine_diff_density_max 0.494
_refine_diff_density_min -0.171
_refine_diff_density_rms 0.045
_refine_ls_abs_structure_details 'Flack H D (1983), Acta Cryst. A39, 876-881'
_refine_ls_abs_structure_Flack 0.1(2)
_refine_ls_extinction_method none
_refine_ls_goodness_of_fit_ref 1.093
_refine_ls_hydrogen_treatment constr
_refine_ls_matrix_type full
_refine_ls_number_parameters 252
_refine_ls_number_reflns 2873
_refine_ls_number_restraints 0
_refine_ls_restrained_S_all 1.093
_refine_ls_R_factor_all 0.0369
_refine_ls_R_factor_gt 0.0365
_refine_ls_shift/su_max 0.000
_refine_ls_shift/su_mean 0.000
_refine_ls_structure_factor_coef Fsqd
_refine_ls_weighting_details 'calc w=1/[\s^2^(Fo^2^)+(0.0512P)^2^+0.7628P] where P=(Fo^2^+2Fc^2^)/3'
_refine_ls_weighting_scheme calc
_refine_ls_wR_factor_gt 0.0984
_refine_ls_wR_factor_ref 0.0987
_reflns_number_gt 2840
_reflns_number_total 2873
_reflns_threshold_expression >2sigma(I)
_cod_data_source_file c6ra11994h2.cif
_cod_data_source_block songjialing_43-3b
_cod_original_cell_volume 1807.55(7)
_cod_database_code 7226520
_reflns_odcompleteness_completeness 96.74
_reflns_odcompleteness_iscentric 1
_reflns_odcompleteness_theta 63.60
_olex2_refinement_description
;
1. Fixed Uiso
 At 1.2 times of:
  All C(H) groups, All C(H,H) groups
 At 1.5 times of:
  All C(H,H,H) groups, All O(H) groups, All O(H,H) groups
2. Others
 Fixed Sof: O5(0.75) H5A(0.75) C21(0.75) H21A(0.75) H21B(0.75) H21C(0.75)
 O6(0.25) H6A(0.25) H6B(0.25)
3.a Free rotating group:
 O6(H6A,H6B)
3.b Ternary CH refined with riding coordinates:
 C5(H5), C6(H6), C12(H12)
3.c Secondary CH2 refined with riding coordinates:
 C2(H2A,H2B), C3(H3A,H3B), C1(H1A,H1B), C11(H11A,H11B), C16(H16A,H16B),
 C15(H15A,H15B)
3.d Aromatic/amide H refined with riding coordinates:
 C14(H14), C7(H7)
3.e Idealised Me refined as rotating group:
 C20(H20A,H20B,H20C), C18(H18A,H18B,H18C), C21(H21A,H21B,H21C)
3.f Idealised tetrahedral OH refined as rotating group:
 O4(H4), O5(H5A)
;
_olex2_submission_special_instructions 'No special instructions were received'

loop_
_space_group_symop_id
_space_group_symop_operation_xyz
1 'x, y, z'
2 '-x+1/2, -y, z+1/2'
3 'x+1/2, -y+1/2, -z'
4 '-x, y+1/2, -z+1/2'

loop_
_atom_site_label
_atom_site_type_symbol
_atom_site_fract_x
_atom_site_fract_y
_atom_site_fract_z
_atom_site_U_iso_or_equiv
_atom_site_adp_type
_atom_site_occupancy
_atom_site_calc_flag
_atom_site_disorder_assembly
_atom_site_disorder_group
_atom_site_refinement_flags_posn
O1 O 0.6620(2) 0.39979(13) 0.05958(5) 0.0264(3) Uani 1 d . . .
O2 O 0.5955(2) 0.46853(14) -0.01456(5) 0.0305(3) Uani 1 d . . .
C8 C 0.6483(3) 0.51208(19) 0.17903(7) 0.0235(4) Uani 1 d . . .
C9 C 0.4799(3) 0.61555(18) 0.17053(7) 0.0226(4) Uani 1 d . . .
C14 C 0.7580(3) 0.5161(2) 0.22533(7) 0.0276(5) Uani 1 d . . .
H14 H 0.8658 0.4543 0.2321 0.033 Uiso 1 calc . . R
O4 O 0.9153(3) 0.49606(18) 0.31656(6) 0.0496(5) Uani 1 d . . .
H4 H 0.9753 0.5031 0.3434 0.074 Uiso 1 calc . . GR
C2 C 0.2136(4) 0.7189(2) 0.04790(7) 0.0284(5) Uani 1 d . . .
H2A H 0.0886 0.7738 0.0406 0.034 Uiso 1 calc . . R
H2B H 0.3399 0.7591 0.0328 0.034 Uiso 1 calc . . R
O3 O 0.7852(4) 0.6893(2) 0.33599(6) 0.0621(6) Uani 1 d . . .
C3 C 0.1788(3) 0.5844(2) 0.02601(7) 0.0272(4) Uani 1 d . . .
H3A H 0.0264 0.5618 0.0298 0.033 Uiso 1 calc . . R
H3B H 0.2082 0.5900 -0.0089 0.033 Uiso 1 calc . . R
C5 C 0.3649(3) 0.48660(18) 0.10029(7) 0.0217(4) Uani 1 d . . .
H5 H 0.2404 0.4576 0.1199 0.026 Uiso 1 calc . . R
C6 C 0.5468(3) 0.39106(19) 0.10613(7) 0.0242(4) Uani 1 d . . .
H6 H 0.4854 0.3022 0.1092 0.029 Uiso 1 calc . . R
C1 C 0.2464(3) 0.7142(2) 0.10253(7) 0.0272(5) Uani 1 d . . .
H1A H 0.2766 0.8024 0.1146 0.033 Uiso 1 calc . . R
H1B H 0.1142 0.6833 0.1182 0.033 Uiso 1 calc . . R
C7 C 0.6872(3) 0.41538(19) 0.14812(7) 0.0261(4) Uani 1 d . . .
H7 H 0.8073 0.3612 0.1532 0.031 Uiso 1 calc . . R
C13 C 0.7086(4) 0.6063(2) 0.25852(7) 0.0308(5) Uani 1 d . . .
C20 C 0.6328(3) 0.67508(19) 0.09039(7) 0.0251(4) Uani 1 d . . .
H20A H 0.7571 0.6266 0.1018 0.038 Uiso 1 calc . . GR
H20B H 0.6516 0.7670 0.0977 0.038 Uiso 1 calc . . GR
H20C H 0.6181 0.6637 0.0556 0.038 Uiso 1 calc . . GR
C18 C 0.1937(4) 0.3442(2) 0.03634(8) 0.0310(5) Uani 1 d . . .
H18A H 0.1659 0.3368 0.0018 0.046 Uiso 1 calc . . GR
H18B H 0.0584 0.3429 0.0539 0.046 Uiso 1 calc . . GR
H18C H 0.2823 0.2714 0.0468 0.046 Uiso 1 calc . . GR
C10 C 0.4308(3) 0.62448(18) 0.11571(7) 0.0214(4) Uani 1 d . . .
C4 C 0.3118(3) 0.47309(18) 0.04664(7) 0.0231(4) Uani 1 d . . .
C17 C 0.8064(4) 0.6033(2) 0.30717(8) 0.0361(5) Uani 1 d . . .
C19 C 0.5335(3) 0.45134(18) 0.02609(7) 0.0236(4) Uani 1 d . . .
C12 C 0.5483(4) 0.7086(2) 0.24738(8) 0.0333(5) Uani 1 d . . .
H12 H 0.5672 0.7868 0.2681 0.040 Uiso 1 calc . . R
C11 C 0.5603(4) 0.7420(2) 0.19385(7) 0.0299(5) Uani 1 d . . .
H11A H 0.7081 0.7620 0.1839 0.036 Uiso 1 calc . . R
H11B H 0.4669 0.8160 0.1858 0.036 Uiso 1 calc . . R
C16 C 0.2831(3) 0.5831(2) 0.20301(7) 0.0299(5) Uani 1 d . . .
H16A H 0.1501 0.6148 0.1880 0.036 Uiso 1 calc . . R
H16B H 0.2711 0.4886 0.2078 0.036 Uiso 1 calc . . R
C15 C 0.3219(4) 0.6521(2) 0.25146(8) 0.0379(6) Uani 1 d . . .
H15A H 0.2159 0.7216 0.2566 0.046 Uiso 1 calc . . R
H15B H 0.3129 0.5900 0.2785 0.046 Uiso 1 calc . . R
O5 O 0.8843(3) -0.01423(18) 0.10114(6) 0.0240(4) Uani 0.75 d A 1 .
H5A H 0.9617 0.0057 0.0776 0.036 Uiso 0.75 calc A 1 GR
C21 C 0.7161(8) 0.0628(4) 0.10234(12) 0.0585(11) Uani 0.75 d A 1 .
H21A H 0.6020 0.0257 0.0827 0.088 Uiso 0.75 calc A 1 GR
H21B H 0.7550 0.1480 0.0896 0.088 Uiso 0.75 calc A 1 GR
H21C H 0.6669 0.0719 0.1356 0.088 Uiso 0.75 calc A 1 GR
O6 O 0.4374(10) 0.0445(6) 0.0854(2) 0.0325(14) Uani 0.25 d B 2 .
H6A H 0.3813 0.0785 0.1111 0.049 Uiso 0.25 d B 2 G
H6B H 0.3369 0.0144 0.0670 0.049 Uiso 0.25 d B 2 G

loop_
_atom_site_aniso_label
_atom_site_aniso_U_11
_atom_site_aniso_U_22
_atom_site_aniso_U_33
_atom_site_aniso_U_23
_atom_site_aniso_U_13
_atom_site_aniso_U_12
O1 0.0252(7) 0.0289(7) 0.0251(7) -0.0041(6) 0.0003(6) 0.0057(7)
O2 0.0330(8) 0.0343(8) 0.0243(7) -0.0035(6) 0.0043(6) 0.0004(7)
C8 0.0238(10) 0.0236(10) 0.0230(9) 0.0043(8) 0.0010(8) -0.0036(9)
C9 0.0243(10) 0.0222(10) 0.0212(10) -0.0020(8) 0.0006(8) -0.0016(8)
C14 0.0259(11) 0.0322(11) 0.0248(10) 0.0032(9) -0.0014(8) -0.0040(9)
O4 0.0653(12) 0.0551(11) 0.0284(8) 0.0027(8) -0.0162(8) 0.0030(10)
C2 0.0328(12) 0.0240(10) 0.0284(10) 0.0019(8) -0.0040(9) 0.0078(10)
O3 0.0704(14) 0.0818(14) 0.0342(9) -0.0234(10) -0.0146(9) 0.0229(12)
C3 0.0253(10) 0.0294(11) 0.0269(10) -0.0029(8) -0.0032(9) 0.0031(10)
C5 0.0225(10) 0.0206(9) 0.0219(9) -0.0005(8) 0.0014(8) -0.0018(8)
C6 0.0266(10) 0.0225(10) 0.0234(9) 0.0009(8) 0.0009(9) 0.0026(9)
C1 0.0288(11) 0.0248(10) 0.0280(10) -0.0038(9) -0.0012(9) 0.0036(9)
C7 0.0258(10) 0.0247(10) 0.0279(10) 0.0032(8) -0.0001(9) 0.0015(9)
C13 0.0311(11) 0.0383(12) 0.0230(10) 0.0000(9) 0.0000(9) -0.0068(10)
C20 0.0273(11) 0.0233(10) 0.0246(10) -0.0003(8) 0.0002(8) -0.0033(9)
C18 0.0309(12) 0.0274(11) 0.0346(11) -0.0059(9) -0.0035(10) -0.0019(10)
C10 0.0227(10) 0.0198(9) 0.0217(9) -0.0013(7) -0.0002(8) 0.0012(8)
C4 0.0249(10) 0.0212(9) 0.0233(9) -0.0029(8) -0.0016(8) -0.0015(9)
C17 0.0316(12) 0.0524(14) 0.0244(11) -0.0013(11) 0.0003(10) -0.0025(12)
C19 0.0268(11) 0.0182(9) 0.0258(10) -0.0038(8) -0.0011(9) 0.0010(8)
C12 0.0395(13) 0.0349(12) 0.0257(10) -0.0080(9) -0.0025(10) 0.0011(11)
C11 0.0376(13) 0.0244(11) 0.0276(11) -0.0037(8) -0.0017(10) -0.0042(10)
C16 0.0302(11) 0.0328(11) 0.0266(10) 0.0005(9) 0.0040(9) -0.0008(10)
C15 0.0373(13) 0.0499(14) 0.0266(11) -0.0071(10) 0.0050(10) 0.0050(12)
O5 0.0273(10) 0.0346(10) 0.0100(8) 0.0011(7) -0.0036(7) -0.0011(9)
C21 0.098(3) 0.051(2) 0.0267(16) -0.0046(15) -0.0010(19) 0.018(2)
O6 0.026(3) 0.041(3) 0.031(3) -0.005(3) -0.003(3) 0.000(3)

loop_
_atom_type_symbol
_atom_type_description
_atom_type_scat_dispersion_real
_atom_type_scat_dispersion_imag
_atom_type_scat_source
C C 0.0181 0.0091 'International Tables Vol C Tables 4.2.6.8 and 6.1.1.4'
H H 0.0000 0.0000 'International Tables Vol C Tables 4.2.6.8 and 6.1.1.4'
O O 0.0492 0.0322 'International Tables Vol C Tables 4.2.6.8 and 6.1.1.4'

loop_
_geom_angle_atom_site_label_1
_geom_angle_atom_site_label_2
_geom_angle_atom_site_label_3
_geom_angle
C19 O1 C6 109.66(15)
C14 C8 C9 116.36(17)
C7 C8 C9 123.41(17)
C7 C8 C14 120.06(19)
C8 C9 C10 109.32(15)
C8 C9 C11 107.62(17)
C8 C9 C16 107.90(16)
C10 C9 C16 114.92(16)
C11 C9 C10 115.17(16)
C11 C9 C16 101.34(16)
C8 C14 H14 119.5
C13 C14 C8 121.0(2)
C13 C14 H14 119.5
C17 O4 H4 109.5
H2A C2 H2B 107.8
C3 C2 H2A 109.1
C3 C2 H2B 109.1
C3 C2 C1 112.58(16)
C1 C2 H2A 109.1
C1 C2 H2B 109.1
C2 C3 H3A 108.0
C2 C3 H3B 108.0
H3A C3 H3B 107.3
C4 C3 C2 117.03(17)
C4 C3 H3A 108.0
C4 C3 H3B 108.0
C6 C5 H5 109.5
C6 C5 C10 111.70(16)
C6 C5 C4 101.99(15)
C10 C5 H5 109.5
C4 C5 H5 109.5
C4 C5 C10 114.32(15)
O1 C6 C5 103.48(14)
O1 C6 H6 108.5
C5 C6 H6 108.5
C7 C6 O1 112.74(16)
C7 C6 C5 114.83(16)
C7 C6 H6 108.5
C2 C1 H1A 109.4
C2 C1 H1B 109.4
H1A C1 H1B 108.0
C10 C1 C2 111.00(16)
C10 C1 H1A 109.4
C10 C1 H1B 109.4
C8 C7 C6 121.52(19)
C8 C7 H7 119.2
C6 C7 H7 119.2
C14 C13 C17 121.0(2)
C14 C13 C12 120.18(19)
C17 C13 C12 118.80(19)
H20A C20 H20B 109.5
H20A C20 H20C 109.5
H20B C20 H20C 109.5
C10 C20 H20A 109.5
C10 C20 H20B 109.5
C10 C20 H20C 109.5
H18A C18 H18B 109.5
H18A C18 H18C 109.5
H18B C18 H18C 109.5
C4 C18 H18A 109.5
C4 C18 H18B 109.5
C4 C18 H18C 109.5
C5 C10 C9 105.65(14)
C1 C10 C9 114.87(16)
C1 C10 C5 106.93(16)
C1 C10 C20 107.88(15)
C20 C10 C9 107.74(15)
C20 C10 C5 113.96(16)
C3 C4 C5 114.43(16)
C3 C4 C18 108.39(16)
C5 C4 C18 111.17(16)
C19 C4 C3 117.93(17)
C19 C4 C5 100.39(16)
C19 C4 C18 103.92(16)
O4 C17 C13 114.1(2)
O3 C17 O4 122.8(2)
O3 C17 C13 123.1(2)
O1 C19 C4 110.32(16)
O2 C19 O1 120.94(19)
O2 C19 C4 128.63(19)
C13 C12 H12 111.9
C13 C12 C11 109.19(18)
C13 C12 C15 109.69(19)
C11 C12 H12 111.9
C11 C12 C15 101.69(18)
C15 C12 H12 111.9
C9 C11 H11A 111.4
C9 C11 H11B 111.4
C12 C11 C9 101.65(16)
C12 C11 H11A 111.4
C12 C11 H11B 111.4
H11A C11 H11B 109.3
C9 C16 H16A 110.5
C9 C16 H16B 110.5
H16A C16 H16B 108.7
C15 C16 C9 106.29(17)
C15 C16 H16A 110.5
C15 C16 H16B 110.5
C12 C15 C16 104.85(18)
C12 C15 H15A 110.8
C12 C15 H15B 110.8
C16 C15 H15A 110.8
C16 C15 H15B 110.8
H15A C15 H15B 108.9
H6A O6 H6B 109.4

loop_
_geom_bond_atom_site_label_1
_geom_bond_atom_site_label_2
_geom_bond_distance
O1 C6 1.487(2)
O1 C19 1.343(2)
O2 C19 1.210(2)
C8 C9 1.523(3)
C8 C14 1.462(3)
C8 C7 1.342(3)
C9 C10 1.559(3)
C9 C11 1.545(3)
C9 C16 1.567(3)
C14 H14 0.9500
C14 C13 1.349(3)
O4 H4 0.8400
O4 C17 1.330(3)
C2 H2A 0.9900
C2 H2B 0.9900
C2 C3 1.534(3)
C2 C1 1.535(3)
O3 C17 1.205(3)
C3 H3A 0.9900
C3 H3B 0.9900
C3 C4 1.534(3)
C5 H5 1.0000
C5 C6 1.519(3)
C5 C10 1.546(3)
C5 C4 1.536(3)
C6 H6 1.0000
C6 C7 1.485(3)
C1 H1A 0.9900
C1 H1B 0.9900
C1 C10 1.529(3)
C7 H7 0.9500
C13 C17 1.487(3)
C13 C12 1.493(3)
C20 H20A 0.9800
C20 H20B 0.9800
C20 H20C 0.9800
C20 C10 1.543(3)
C18 H18A 0.9800
C18 H18B 0.9800
C18 H18C 0.9800
C18 C4 1.553(3)
C4 C19 1.521(3)
C12 H12 1.0000
C12 C11 1.531(3)
C12 C15 1.541(3)
C11 H11A 0.9900
C11 H11B 0.9900
C16 H16A 0.9900
C16 H16B 0.9900
C16 C15 1.545(3)
C15 H15A 0.9900
C15 H15B 0.9900
O5 H5A 0.8400
O5 C21 1.323(4)
C21 H21A 0.9800
C21 H21B 0.9800
C21 H21C 0.9800
O6 H6A 0.8701
O6 H6B 0.8700

loop_
_geom_hbond_atom_site_label_D
_geom_hbond_atom_site_label_H
_geom_hbond_atom_site_label_A
_geom_hbond_distance_DH
_geom_hbond_distance_HA
_geom_hbond_distance_DA
_geom_hbond_angle_DHA
_geom_hbond_site_symmetry_A
O4 H4 O5 0.84 1.79 2.615(2) 168.9 4_755
O5 H5A O2 0.84 1.96 2.791(2) 167.4 3

loop_
_geom_torsion_atom_site_label_1
_geom_torsion_atom_site_label_2
_geom_torsion_atom_site_label_3
_geom_torsion_atom_site_label_4
_geom_torsion
O1 C6 C7 C8 120.6(2)
C8 C9 C10 C5 55.94(19)
C8 C9 C10 C1 173.53(16)
C8 C9 C10 C20 -66.23(19)
C8 C9 C11 C12 -68.9(2)
C8 C9 C16 C15 89.6(2)
C8 C14 C13 C17 174.54(19)
C8 C14 C13 C12 -3.4(3)
C9 C8 C14 C13 0.9(3)
C9 C8 C7 C6 -8.9(3)
C9 C16 C15 C12 -6.0(2)
C14 C8 C9 C10 162.65(16)
C14 C8 C9 C11 36.9(2)
C14 C8 C9 C16 -71.7(2)
C14 C8 C7 C6 166.14(18)
C14 C13 C17 O4 -9.9(3)
C14 C13 C17 O3 171.6(2)
C14 C13 C12 C11 -32.6(3)
C14 C13 C12 C15 78.0(3)
C2 C3 C4 C5 32.1(3)
C2 C3 C4 C18 156.76(18)
C2 C3 C4 C19 -85.6(2)
C2 C1 C10 C9 178.77(16)
C2 C1 C10 C5 -64.4(2)
C2 C1 C10 C20 58.6(2)
C3 C2 C1 C10 55.7(2)
C3 C4 C19 O1 150.65(16)
C3 C4 C19 O2 -33.2(3)
C5 C6 C7 C8 2.4(3)
C5 C4 C19 O1 25.7(2)
C5 C4 C19 O2 -158.16(19)
C6 O1 C19 O2 179.33(17)
C6 O1 C19 C4 -4.2(2)
C6 C5 C10 C9 -64.05(19)
C6 C5 C10 C1 173.15(15)
C6 C5 C10 C20 54.0(2)
C6 C5 C4 C3 -163.05(17)
C6 C5 C4 C18 73.7(2)
C6 C5 C4 C19 -35.72(18)
C1 C2 C3 C4 -38.7(3)
C7 C8 C9 C10 -22.2(3)
C7 C8 C9 C11 -147.94(19)
C7 C8 C9 C16 103.4(2)
C7 C8 C14 C13 -174.5(2)
C13 C12 C11 C9 67.2(2)
C13 C12 C15 C16 -82.0(2)
C18 C4 C19 O1 -89.40(18)
C18 C4 C19 O2 86.8(2)
C10 C9 C11 C12 168.92(17)
C10 C9 C16 C15 -148.19(17)
C10 C5 C6 O1 -88.07(17)
C10 C5 C6 C7 35.2(2)
C10 C5 C4 C3 -42.3(2)
C10 C5 C4 C18 -165.53(17)
C10 C5 C4 C19 85.00(19)
C4 C5 C6 O1 34.46(17)
C4 C5 C6 C7 157.76(17)
C4 C5 C10 C9 -179.21(16)
C4 C5 C10 C1 58.0(2)
C4 C5 C10 C20 -61.1(2)
C17 C13 C12 C11 149.3(2)
C17 C13 C12 C15 -100.0(2)
C19 O1 C6 C5 -19.62(19)
C19 O1 C6 C7 -144.29(16)
C12 C13 C17 O4 168.1(2)
C12 C13 C17 O3 -10.4(4)
C11 C9 C10 C5 177.22(17)
C11 C9 C10 C1 -65.2(2)
C11 C9 C10 C20 55.1(2)
C11 C9 C16 C15 -23.3(2)
C11 C12 C15 C16 33.5(2)
C16 C9 C10 C5 -65.5(2)
C16 C9 C10 C1 52.1(2)
C16 C9 C10 C20 172.30(16)
C16 C9 C11 C12 44.2(2)
C15 C12 C11 C9 -48.7(2)
